data_7024937
loop_
_publ_author_name
'Herringer, Susan N.'
'Longendyke, Alyssa J.'
'Turnbull, Mark M.'
'Landee, Christopher P.'
'Wikaira, Jan L.'
'Jameson, Geoffrey B.'
'Telfer, Shane G.'

_publ_section_title
;
 Synthesis, structure, and magnetic properties of
 bis(monosubstituted-pyrazine)dihalocopper(II).
;
_journal_issue 11
_journal_name_full 'Dalton transactions (Cambridge, England : 2003)'
_journal_page_first 2785
_journal_page_last 2797
_journal_paper_doi 10.1039/b922824a
_journal_volume 39
_journal_year 2010
_chemical_formula_sum 'C8 H6 Cl4 Cu N4'
_chemical_formula_weight 363.52
_chemical_name_common bis(chloropyrazine)dichlorocopper(ii)
_chemical_name_systematic
;
bis(chloropyrazine)dichlorocopper(II)
;
_space_group_IT_number 14
_symmetry_cell_setting monoclinic
_symmetry_space_group_name_Hall '-P 2yn'
_symmetry_space_group_name_H-M 'P 1 21/n 1'
_atom_sites_solution_hydrogens geom
_atom_sites_solution_primary direct
_atom_sites_solution_secondary difmap
_audit_creation_method SHELXL-97
_cell_angle_alpha 90.00
_cell_angle_beta 94.381(6)
_cell_angle_gamma 90.00
_cell_formula_units_Z 2
_cell_length_a 3.7176(2)
_cell_length_b 9.8367(15)
_cell_length_c 16.0242(17)
_cell_measurement_reflns_used 1217
_cell_measurement_temperature 123(2)
_cell_measurement_theta_max 72.82
_cell_measurement_theta_min 6.74
_cell_volume 584.28(11)
_computing_cell_refinement 'FSProcess in Process-Auto (Rigaku, 1998)'
_computing_data_collection 'CrystalClear (Rigaku, 2005)'
_computing_data_reduction 'FSProcess in Process-Auto (Rigaku, 1998)'
_computing_structure_refinement 'SHELXL-97 (Sheldrick, 1997)'
_computing_structure_solution 'SHELXS97 (Sheldrick, 2008)'
_diffrn_ambient_temperature 123(2)
_diffrn_detector_area_resol_mean 10
_diffrn_measured_fraction_theta_full 0.963
_diffrn_measured_fraction_theta_max 0.963
_diffrn_measurement_device_type 'Rigaku Spider'
_diffrn_measurement_method \w-scans
_diffrn_radiation_monochromator 'Rigaku VariMax-HF Confocal Optical System'
_diffrn_radiation_source 'Rigaku MM007 rotating anode'
_diffrn_radiation_type CuK\a
_diffrn_radiation_wavelength 1.54178
_diffrn_reflns_av_R_equivalents 0.3841
_diffrn_reflns_av_sigmaI/netI 0.3631
_diffrn_reflns_limit_h_max 4
_diffrn_reflns_limit_h_min -4
_diffrn_reflns_limit_k_max 10
_diffrn_reflns_limit_k_min -10
_diffrn_reflns_limit_l_max 17
_diffrn_reflns_limit_l_min -15
_diffrn_reflns_number 6420
_diffrn_reflns_theta_full 58.82
_diffrn_reflns_theta_max 58.82
_diffrn_reflns_theta_min 7.14
_exptl_absorpt_coefficient_mu 10.901
_exptl_absorpt_correction_T_max 1.0
_exptl_absorpt_correction_T_min 0.38
_exptl_absorpt_correction_type multi-scan
_exptl_absorpt_process_details '(ABSCOR; Higashi, 1995)'
_exptl_crystal_colour green
_exptl_crystal_density_diffrn 2.066
_exptl_crystal_description needle
_exptl_crystal_F_000 358
_exptl_crystal_size_max 0.15
_exptl_crystal_size_mid 0.002
_exptl_crystal_size_min 0.002
_refine_diff_density_max 0.510
_refine_diff_density_min -0.617
_refine_diff_density_rms 0.149
_refine_ls_extinction_method none
_refine_ls_goodness_of_fit_ref 0.902
_refine_ls_hydrogen_treatment constr
_refine_ls_matrix_type full
_refine_ls_number_parameters 79
_refine_ls_number_reflns 805
_refine_ls_number_restraints 36
_refine_ls_restrained_S_all 0.888
_refine_ls_R_factor_all 0.2832
_refine_ls_R_factor_gt 0.1109
_refine_ls_shift/su_max 0.000
_refine_ls_shift/su_mean 0.000
_refine_ls_structure_factor_coef Fsqd
_refine_ls_weighting_details 'calc w=1/[\s^2^(Fo^2^)+(0.0800P)^2^+0.0000P] where P=(Fo^2^+2Fc^2^)/3'
_refine_ls_weighting_scheme calc
_refine_ls_wR_factor_gt 0.2118
_refine_ls_wR_factor_ref 0.3055
_reflns_number_gt 240
_reflns_number_total 805
_reflns_threshold_expression >2sigma(I)
_cod_data_source_file b922824a.txt
_cod_data_source_block snhenm
_cod_original_sg_symbol_H-M P2(1)/n
_cod_original_formula_sum 'C8 H6 Cl4 Cu1 N4'
_cod_database_code 7024937

loop_
_symmetry_equiv_pos_as_xyz
'x, y, z'
'-x+1/2, y+1/2, -z+1/2'
'-x, -y, -z'
'x-1/2, -y-1/2, z-1/2'

loop_
_atom_site_label
_atom_site_type_symbol
_atom_site_fract_x
_atom_site_fract_y
_atom_site_fract_z
_atom_site_U_iso_or_equiv
_atom_site_adp_type
_atom_site_occupancy
_atom_site_symmetry_multiplicity
_atom_site_calc_flag
_atom_site_refinement_flags
Cl1 Cl 1.2191(13) 0.5377(5) 0.3969(3) 0.087(2) Uani 1 1 d .
Cu1 Cu 1.0000 0.0000 0.5000 0.091(2) Uani 1 2 d S
Cl2 Cl 0.6412(13) 0.1262(5) 0.5792(3) 0.085(2) Uani 1 1 d .
N1 N 0.974(4) 0.1502(18) 0.4095(12) 0.084(5) Uani 1 1 d U
N2 N 0.925(5) 0.3569(17) 0.2920(13) 0.088(5) Uani 1 1 d U
C1 C 1.058(5) 0.380(2) 0.3671(17) 0.073(6) Uani 1 1 d U
C3 C 0.844(5) 0.128(2) 0.3311(16) 0.076(6) Uani 1 1 d U
H3 H 0.7709 0.0391 0.3145 0.091 Uiso 1 1 calc R
C2 C 1.090(5) 0.278(2) 0.4306(14) 0.081(6) Uani 1 1 d U
H2 H 1.1890 0.2985 0.4856 0.098 Uiso 1 1 calc R
C4 C 0.815(5) 0.231(2) 0.2747(14) 0.090(7) Uani 1 1 d U
H4 H 0.7105 0.2113 0.2200 0.108 Uiso 1 1 calc R

loop_
_atom_site_aniso_label
_atom_site_aniso_U_11
_atom_site_aniso_U_22
_atom_site_aniso_U_33
_atom_site_aniso_U_23
_atom_site_aniso_U_13
_atom_site_aniso_U_12
Cl1 0.094(4) 0.070(3) 0.098(5) -0.003(3) 0.010(3) -0.003(3)
Cu1 0.094(3) 0.085(3) 0.095(4) 0.000(3) 0.019(3) 0.005(2)
Cl2 0.090(4) 0.075(4) 0.093(4) 0.001(3) 0.018(3) -0.004(2)
N1 0.097(11) 0.078(11) 0.077(12) -0.008(10) -0.002(10) 0.006(9)
N2 0.100(11) 0.069(10) 0.098(13) 0.014(10) 0.021(10) -0.011(9)
C1 0.066(11) 0.077(13) 0.076(14) 0.004(12) 0.011(11) 0.025(9)
C3 0.085(12) 0.064(12) 0.077(14) -0.012(11) -0.006(11) 0.015(9)
C2 0.084(12) 0.099(14) 0.065(13) -0.022(12) 0.029(10) -0.002(11)
C4 0.090(13) 0.078(13) 0.102(15) 0.011(13) 0.004(11) 0.017(11)

loop_
_atom_type_symbol
_atom_type_description
_atom_type_scat_dispersion_real
_atom_type_scat_dispersion_imag
_atom_type_scat_source
C C 0.0181 0.0091 'International Tables Vol C Tables 4.2.6.8 and 6.1.1.4'
H H 0.0000 0.0000 'International Tables Vol C Tables 4.2.6.8 and 6.1.1.4'
N N 0.0311 0.0180 'International Tables Vol C Tables 4.2.6.8 and 6.1.1.4'
Cl Cl 0.3639 0.7018 'International Tables Vol C Tables 4.2.6.8 and 6.1.1.4'
Cu Cu -1.9646 0.5888 'International Tables Vol C Tables 4.2.6.8 and 6.1.1.4'

loop_
_geom_angle_atom_site_label_1
_geom_angle_atom_site_label_2
_geom_angle_atom_site_label_3
_geom_angle
_geom_angle_site_symmetry_1
_geom_angle_site_symmetry_3
N1 Cu1 N1 180.000(4) 3_756 .
N1 Cu1 Cl2 89.8(5) 3_756 .
N1 Cu1 Cl2 90.2(5) . .
N1 Cu1 Cl2 90.2(5) 3_756 3_756
N1 Cu1 Cl2 89.8(5) . 3_756
Cl2 Cu1 Cl2 180.0(2) . 3_756
C3 N1 C2 118(2) . .
C3 N1 Cu1 122.7(16) . .
C2 N1 Cu1 119.3(15) . .
C1 N2 C4 117(2) . .
N2 C1 C2 124(2) . .
N2 C1 Cl1 121(2) . .
C2 C1 Cl1 115.3(18) . .
N1 C3 C4 121(2) . .
N1 C3 H3 119.5 . .
C4 C3 H3 119.5 . .
N1 C2 C1 117.5(19) . .
N1 C2 H2 121.2 . .
C1 C2 H2 121.2 . .
N2 C4 C3 123(2) . .
N2 C4 H4 118.4 . .
C3 C4 H4 118.4 . .

loop_
_geom_bond_atom_site_label_1
_geom_bond_atom_site_label_2
_geom_bond_distance
_geom_bond_site_symmetry_2
Cl1 C1 1.72(2) .
Cu1 N1 2.067(17) 3_756
Cu1 N1 2.067(17) .
Cu1 Cl2 2.278(5) .
Cu1 Cl2 2.278(5) 3_756
N1 C3 1.33(2) .
N1 C2 1.36(2) .
N2 C1 1.29(2) .
N2 C4 1.33(2) .
C1 C2 1.42(2) .
C3 C4 1.35(2) .
C3 H3 0.9500 .
C2 H2 0.9500 .
C4 H4 0.9500 .
